data_1001010
loop_
_publ_author_name
'Gasperin, M'

_publ_section_title
;
Un niobate de thallium de type 'bronze hexagonal' excedentaire en
cations
;
_journal_coden_ASTM ACBCAR
_journal_name_full 'Acta Crystallographica B (24,1968-38,1982)'
_journal_page_first 2306
_journal_page_last 2308
_journal_paper_doi 10.1107/S0567740877008309
_journal_volume 33
_journal_year 1977
_chemical_formula_analytical 'NB3.175 TL O8.25 F.375'
_chemical_formula_structural 'NB3.09 TL O8.22'
_chemical_formula_sum 'Nb3.09 O8.22 Tl'
_chemical_name_systematic 'NIOBIUM THALLIUM OXIDE (3.1/1/8.2)'
_space_group_IT_number 20
_symmetry_cell_setting orthorhombic
_symmetry_Int_Tables_number 20
_symmetry_space_group_name_Hall 'C 2c 2'
_symmetry_space_group_name_H-M 'C 2 2 21'
_cell_angle_alpha 90
_cell_angle_beta 90
_cell_angle_gamma 90
_cell_formula_units_Z 4
_cell_length_a 7.551(4)
_cell_length_b 13.005(6)
_cell_length_c 7.734(4)
_cell_volume 759.5
_refine_ls_R_factor_all 0.069
_cod_database_code 1001010

loop_
_symmetry_equiv_pos_as_xyz
x,y,z
x,-y,-z
-x,-y,1/2+z
-x,y,1/2-z
1/2+x,1/2+y,z
1/2+x,1/2-y,-z
1/2-x,1/2-y,1/2+z
1/2-x,1/2+y,1/2-z

loop_
_atom_site_label
_atom_site_type_symbol
_atom_site_symmetry_multiplicity
_atom_site_Wyckoff_symbol
_atom_site_fract_x
_atom_site_fract_y
_atom_site_fract_z
_atom_site_occupancy
_atom_site_attached_hydrogens
_atom_site_calc_flag
Tl1 Tl1+ 8 c 0.0666(10) 0.0054(8) 0.2625(19) 0.16 0 d
Tl2 Tl1+ 8 c 0.0280(9) -0.0257(3) 0.2599(15) 0.24 0 d
Tl3 Tl1+ 8 c 0.0303(25) 0.0340(8) 0.2233(19) 0.1 0 d
Nb1 Nb5+ 4 a 0.5034(9) 0. 0. 1. 0 d
Nb2 Nb5+ 8 c 0.2497(9) 0.2481(2) 0.0009(6) 1. 0 d
Nb3 Nb5+ 4 b 0. 0.3428(10) 0.25 0.09 0 d
O1 O2- 4 b 0. 0.5315(12) 0.25 0.406 0 d
O2 O2- 8 c 0.7936(18) 0.2200(7) 0.2518(31) 0.908 0 d
O3 O2- 8 c 0.4976(26) 0.2845(6) 0.0526(13) 1. 0 d
O4 O2- 8 c 0.1802(27) 0.3952(11) 0.0341(31) 1. 0 d
O5 O2- 8 c 0.1888(26) 0.3951(12) 0.4545(29) 1. 0 d

loop_
_atom_type_symbol
_atom_type_oxidation_number
Tl1+ 1.000
Nb5+ 5.000
O2- -2.000
